data_7102403
loop_
_publ_author_name
'Zhdankin, Viktor V'
'Litvinov, Dmitry N'
'Koposov, Alexey Y'
'Luu, Thanh'
'Ferguson, Michael J'
'McDonald, Robert'
'Tykwinski, Rik R'

_publ_section_title
;
 Preparation and structure of 2-iodoxybenzoate esters: soluble and
 stable periodinane oxidizing reagents.
;
_journal_issue 1
_journal_name_full 'Chemical communications (Cambridge, England)'
_journal_page_first 106
_journal_page_last 107
_journal_paper_doi 10.1039/b312961f
_journal_year 2004
_chemical_formula_sum 'C10 H11 I O4'
_chemical_formula_weight 322.09
_chemical_name_systematic
;
?
;
_space_group_IT_number 2
_symmetry_cell_setting triclinic
_symmetry_space_group_name_Hall '-P 1'
_symmetry_space_group_name_H-M 'P -1'
_atom_sites_solution_hydrogens geom
_atom_sites_solution_primary direct
_atom_sites_solution_secondary difmap
_audit_creation_method 'manual editing of SHELXL template'
_cell_angle_alpha 96.6580(10)
_cell_angle_beta 94.9130(10)
_cell_angle_gamma 105.5850(10)
_cell_formula_units_Z 4
_cell_length_a 9.6939(6)
_cell_length_b 10.5225(7)
_cell_length_c 11.2574(7)
_cell_measurement_reflns_used 4153
_cell_measurement_temperature 193(2)
_cell_measurement_theta_max 26.375
_cell_measurement_theta_min 2.533
_cell_volume 1090.40(12)
_computing_cell_refinement 'Bruker SAINT (Bruker, 1997)'
_computing_data_collection 'Bruker SMART (Bruker, 1997)'
_computing_data_reduction 'Bruker SAINT (Bruker, 1997)'
_computing_molecular_graphics 'Bruker SHELXTL (Bruker, 1997)'
_computing_publication_material 'Bruker SHELXTL (Bruker, 1997)'
_computing_structure_refinement 'SHELXL-97 (Sheldrick, 1997)'
_computing_structure_solution 'SIR97 (Altomare et al., 1999)'
_diffrn_ambient_temperature 193(2)
_diffrn_detector_area_resol_mean 8.192
_diffrn_measured_fraction_theta_full 0.992
_diffrn_measured_fraction_theta_max 0.992
_diffrn_measurement_device_type 'Bruker PLATFORM diffractometer/SMART 1000 CCD area detector'
_diffrn_measurement_method '\w scans'
_diffrn_radiation_monochromator graphite
_diffrn_radiation_source 'fine-focus sealed tube'
_diffrn_radiation_type MoK\a
_diffrn_radiation_wavelength 0.71073
_diffrn_reflns_av_R_equivalents 0.0160
_diffrn_reflns_av_sigmaI/netI 0.0253
_diffrn_reflns_limit_h_max 12
_diffrn_reflns_limit_h_min -12
_diffrn_reflns_limit_k_max 12
_diffrn_reflns_limit_k_min -13
_diffrn_reflns_limit_l_max 14
_diffrn_reflns_limit_l_min -14
_diffrn_reflns_number 8154
_diffrn_reflns_theta_full 26.38
_diffrn_reflns_theta_max 26.38
_diffrn_reflns_theta_min 1.83
_diffrn_standards_decay_% 0
_diffrn_standards_interval_time 0
_diffrn_standards_number 0
_exptl_absorpt_coefficient_mu 2.928
_exptl_absorpt_correction_T_max 0.4944
_exptl_absorpt_correction_T_min 0.3798
_exptl_absorpt_correction_type integration
_exptl_absorpt_process_details 'Bruker SHELXTL (Bruker, 1997)'
_exptl_crystal_colour colourless
_exptl_crystal_density_diffrn 1.962
_exptl_crystal_density_meas 0
_exptl_crystal_density_method 'not measured'
_exptl_crystal_description fragment
_exptl_crystal_F_000 624
_exptl_crystal_size_max 0.41
_exptl_crystal_size_mid 0.32
_exptl_crystal_size_min 0.28
_refine_diff_density_max 0.345
_refine_diff_density_min -0.960
_refine_diff_density_rms 0.133
_refine_ls_extinction_method none
_refine_ls_goodness_of_fit_ref 1.115
_refine_ls_hydrogen_treatment constr
_refine_ls_matrix_type full
_refine_ls_number_parameters 271
_refine_ls_number_reflns 4428
_refine_ls_number_restraints 0
_refine_ls_restrained_S_all 1.115
_refine_ls_R_factor_all 0.0214
_refine_ls_R_factor_gt 0.0199
_refine_ls_shift/su_max 0.001
_refine_ls_shift/su_mean 0.000
_refine_ls_structure_factor_coef Fsqd
_refine_ls_weighting_details 'calc w=1/[\s^2^(Fo^2^)+(0.0277P)^2^+0.4291P] where P=(Fo^2^+2Fc^2^)/3'
_refine_ls_weighting_scheme calc
_refine_ls_wR_factor_gt 0.0530
_refine_ls_wR_factor_ref 0.0537
_reflns_number_gt 4179
_reflns_number_total 4428
_reflns_threshold_expression I>2\s(I)
_cod_data_source_file b312961f.txt
_cod_data_source_block compound(4c)
_cod_depositor_comments
;
The following automatic conversions were performed:
'_symmetry_cell_setting' value 'Triclinic' changed to 'triclinic'
according to '/home/saulius/struct/CIF-dictionaries/cif_core.dic'
dictionary named 'cif_core.dic' version 2.4.1 from 2010-06-29.

Automatic conversion script
Id: cif_fix_enum 1527 2010-12-29 10:47:43Z saulius 
;
_cod_original_sg_symbol_H-M P-1
_cod_database_code 7102403

loop_
_symmetry_equiv_pos_as_xyz
'x, y, z'
'-x, -y, -z'

loop_
_atom_site_label
_atom_site_type_symbol
_atom_site_fract_x
_atom_site_fract_y
_atom_site_fract_z
_atom_site_U_iso_or_equiv
_atom_site_adp_type
_atom_site_occupancy
_atom_site_symmetry_multiplicity
_atom_site_calc_flag
_atom_site_refinement_flags
I1 I 0.400370(14) -0.077783(13) -0.140929(11) 0.01605(5) Uani 1 1 d .
O11 O 0.37159(17) -0.09459(17) 0.01455(14) 0.0223(3) Uani 1 1 d .
O12 O 0.51874(18) -0.18118(18) -0.16878(16) 0.0285(4) Uani 1 1 d .
O13 O 0.31963(19) -0.06495(18) -0.38482(15) 0.0289(4) Uani 1 1 d .
O14 O 0.1347(2) -0.18771(18) -0.52186(15) 0.0316(4) Uani 1 1 d .
C10 C 0.2077(2) -0.2321(2) -0.2113(2) 0.0170(4) Uani 1 1 d .
C11 C 0.1460(3) -0.3141(2) -0.1310(2) 0.0221(5) Uani 1 1 d .
H11 H 0.1789 -0.2924 -0.0472 0.026 Uiso 1 1 calc R
C12 C 0.0351(3) -0.4288(3) -0.1752(2) 0.0247(5) Uani 1 1 d .
H12 H -0.0059 -0.4878 -0.1216 0.030 Uiso 1 1 calc R
C13 C -0.0163(3) -0.4578(2) -0.2972(2) 0.0249(5) Uani 1 1 d .
H13 H -0.0901 -0.5377 -0.3271 0.030 Uiso 1 1 calc R
C14 C 0.0400(3) -0.3704(2) -0.3749(2) 0.0221(5) Uani 1 1 d .
H14 H 0.0012 -0.3881 -0.4575 0.026 Uiso 1 1 calc R
C15 C 0.1537(2) -0.2561(2) -0.3328(2) 0.0187(4) Uani 1 1 d .
C16 C 0.2136(3) -0.1596(2) -0.4147(2) 0.0221(5) Uani 1 1 d .
C17 C 0.1645(3) -0.0915(3) -0.6083(2) 0.0294(6) Uani 1 1 d .
H17 H 0.2003 0.0010 -0.5631 0.035 Uiso 1 1 calc R
C18 C 0.0204(3) -0.1082(4) -0.6793(3) 0.0508(9) Uani 1 1 d .
H18A H -0.0469 -0.0882 -0.6247 0.061 Uiso 1 1 calc R
H18B H -0.0176 -0.2002 -0.7201 0.061 Uiso 1 1 calc R
H18C H 0.0319 -0.0470 -0.7394 0.061 Uiso 1 1 calc R
C19 C 0.2770(4) -0.1185(4) -0.6826(3) 0.0526(9) Uani 1 1 d .
H19A H 0.3672 -0.1056 -0.6301 0.063 Uiso 1 1 calc R
H19B H 0.2933 -0.0571 -0.7424 0.063 Uiso 1 1 calc R
H19C H 0.2442 -0.2106 -0.7239 0.063 Uiso 1 1 calc R
I2 I 0.177117(15) 0.106438(14) 0.034583(12) 0.01843(6) Uani 1 1 d .
O21 O -0.00160(17) 0.12832(17) 0.00486(16) 0.0253(4) Uani 1 1 d .
O22 O 0.23066(19) 0.08335(18) -0.11461(14) 0.0248(4) Uani 1 1 d .
O23 O 0.19792(19) 0.19933(17) 0.27100(15) 0.0248(4) Uani 1 1 d .
O24 O 0.32357(18) 0.38869(17) 0.39026(14) 0.0236(4) Uani 1 1 d .
C20 C 0.2695(2) 0.3171(2) 0.0640(2) 0.0196(5) Uani 1 1 d .
C21 C 0.2920(3) 0.3792(3) -0.0368(2) 0.0250(5) Uani 1 1 d .
H21 H 0.2725 0.3282 -0.1148 0.030 Uiso 1 1 calc R
C22 C 0.3434(3) 0.5170(3) -0.0228(2) 0.0283(5) Uani 1 1 d .
H22 H 0.3589 0.5609 -0.0917 0.034 Uiso 1 1 calc R
C23 C 0.3725(3) 0.5912(2) 0.0915(2) 0.0286(6) Uani 1 1 d .
H23 H 0.4066 0.6857 0.1005 0.034 Uiso 1 1 calc R
C24 C 0.3519(3) 0.5277(2) 0.1925(2) 0.0247(5) Uani 1 1 d .
H24 H 0.3736 0.5786 0.2705 0.030 Uiso 1 1 calc R
C25 C 0.2996(2) 0.3893(2) 0.1797(2) 0.0199(5) Uani 1 1 d .
C26 C 0.2687(2) 0.3155(2) 0.2839(2) 0.0198(5) Uani 1 1 d .
C27 C 0.3053(3) 0.3184(3) 0.4962(2) 0.0260(5) Uani 1 1 d .
H27 H 0.2095 0.2495 0.4837 0.031 Uiso 1 1 calc R
C28 C 0.4244(3) 0.2513(3) 0.5094(3) 0.0346(6) Uani 1 1 d .
H28A H 0.4151 0.1851 0.4381 0.041 Uiso 1 1 calc R
H28B H 0.4170 0.2069 0.5814 0.041 Uiso 1 1 calc R
H28C H 0.5183 0.3183 0.5172 0.041 Uiso 1 1 calc R
C29 C 0.3094(3) 0.4228(3) 0.6016(2) 0.0339(6) Uani 1 1 d .
H29A H 0.2300 0.4623 0.5867 0.041 Uiso 1 1 calc R
H29B H 0.4016 0.4926 0.6112 0.041 Uiso 1 1 calc R
H29C H 0.2995 0.3814 0.6751 0.041 Uiso 1 1 calc R

loop_
_atom_site_aniso_label
_atom_site_aniso_U_11
_atom_site_aniso_U_22
_atom_site_aniso_U_33
_atom_site_aniso_U_23
_atom_site_aniso_U_13
_atom_site_aniso_U_12
I1 0.01511(8) 0.01750(9) 0.01512(8) 0.00225(6) -0.00086(5) 0.00479(6)
O11 0.0231(8) 0.0263(9) 0.0142(7) 0.0055(6) -0.0020(6) 0.0017(7)
O12 0.0218(9) 0.0290(10) 0.0363(10) -0.0024(8) 0.0004(7) 0.0140(7)
O13 0.0287(9) 0.0282(10) 0.0221(9) 0.0055(7) -0.0036(7) -0.0035(8)
O14 0.0390(10) 0.0272(10) 0.0200(9) 0.0085(7) -0.0090(7) -0.0035(8)
C10 0.0157(10) 0.0154(11) 0.0191(11) 0.0005(8) -0.0007(8) 0.0044(8)
C11 0.0231(12) 0.0229(12) 0.0211(11) 0.0043(9) 0.0024(9) 0.0077(10)
C12 0.0214(12) 0.0247(13) 0.0286(13) 0.0089(10) 0.0041(10) 0.0051(10)
C13 0.0201(12) 0.0206(12) 0.0316(13) 0.0018(10) 0.0028(10) 0.0027(9)
C14 0.0227(12) 0.0214(12) 0.0204(11) -0.0007(9) -0.0030(9) 0.0066(10)
C15 0.0185(11) 0.0188(11) 0.0192(11) 0.0015(9) -0.0001(8) 0.0070(9)
C16 0.0262(12) 0.0234(12) 0.0159(11) 0.0020(9) -0.0004(9) 0.0069(10)
C17 0.0348(14) 0.0261(13) 0.0227(12) 0.0107(10) -0.0036(10) -0.0001(11)
C18 0.0390(17) 0.062(2) 0.0459(18) 0.0309(16) -0.0082(14) -0.0003(15)
C19 0.062(2) 0.062(2) 0.0457(19) 0.0267(17) 0.0196(16) 0.0272(18)
I2 0.01829(9) 0.01901(9) 0.01773(9) 0.00010(6) 0.00033(6) 0.00644(6)
O21 0.0161(8) 0.0223(9) 0.0360(10) -0.0027(7) -0.0024(7) 0.0076(7)
O22 0.0304(9) 0.0300(10) 0.0177(8) 0.0022(7) 0.0028(7) 0.0153(8)
O23 0.0299(9) 0.0199(9) 0.0218(8) 0.0009(7) 0.0042(7) 0.0026(7)
O24 0.0270(9) 0.0211(9) 0.0192(8) 0.0026(7) -0.0015(7) 0.0020(7)
C20 0.0160(11) 0.0197(11) 0.0238(11) 0.0045(9) 0.0005(9) 0.0060(9)
C21 0.0213(11) 0.0309(14) 0.0248(12) 0.0073(10) 0.0016(9) 0.0101(10)
C22 0.0237(12) 0.0317(14) 0.0344(14) 0.0164(11) 0.0050(11) 0.0107(10)
C23 0.0244(13) 0.0214(13) 0.0423(16) 0.0111(12) 0.0035(11) 0.0077(10)
C24 0.0214(12) 0.0208(12) 0.0300(13) 0.0016(10) -0.0016(10) 0.0053(9)
C25 0.0151(10) 0.0221(12) 0.0230(11) 0.0050(9) -0.0008(9) 0.0060(9)
C26 0.0180(11) 0.0187(12) 0.0230(11) 0.0013(9) 0.0012(9) 0.0065(9)
C27 0.0280(13) 0.0259(13) 0.0210(12) 0.0065(10) -0.0005(10) 0.0020(10)
C28 0.0403(16) 0.0286(14) 0.0330(14) 0.0051(11) -0.0060(12) 0.0095(12)
C29 0.0331(14) 0.0413(16) 0.0242(13) -0.0003(11) 0.0009(11) 0.0081(12)

loop_
_atom_type_symbol
_atom_type_description
_atom_type_scat_dispersion_real
_atom_type_scat_dispersion_imag
_atom_type_scat_source
C C 0.0033 0.0016 'International Tables Vol C Tables 4.2.6.8 and 6.1.1.4'
H H 0.0000 0.0000 'International Tables Vol C Tables 4.2.6.8 and 6.1.1.4'
O O 0.0106 0.0060 'International Tables Vol C Tables 4.2.6.8 and 6.1.1.4'
I I -0.4742 1.8119 'International Tables Vol C Tables 4.2.6.8 and 6.1.1.4'

loop_
_geom_angle_atom_site_label_1
_geom_angle_atom_site_label_2
_geom_angle_atom_site_label_3
_geom_angle
_geom_angle_site_symmetry_1
_geom_angle_site_symmetry_3
O12 I1 O11 101.77(8) . .
O12 I1 C10 94.54(8) . .
O11 I1 C10 93.15(8) . .
O12 I1 O11 85.53(7) . 2_655
O11 I1 O11 75.98(7) . 2_655
C10 I1 O11 168.87(7) . 2_655
O12 I1 O22 175.67(7) . .
O11 I1 O22 82.40(6) . .
C10 I1 O22 86.33(7) . .
O11 I1 O22 94.43(5) 2_655 .
O12 I1 O13 96.18(7) . .
O11 I1 O13 155.77(6) . .
C10 I1 O13 69.14(7) . .
O11 I1 O13 121.95(5) 2_655 .
O22 I1 O13 80.15(5) . .
I1 O11 I1 104.02(7) . 2_655
I1 O12 I2 120.87(8) . 2_655
C16 O13 I1 104.31(14) . .
C16 O14 C17 119.30(19) . .
C11 C10 C15 121.6(2) . .
C11 C10 I1 116.14(16) . .
C15 C10 I1 122.08(16) . .
C10 C11 C12 118.8(2) . .
C13 C12 C11 120.5(2) . .
C14 C13 C12 120.0(2) . .
C13 C14 C15 120.4(2) . .
C10 C15 C14 118.6(2) . .
C10 C15 C16 120.3(2) . .
C14 C15 C16 121.1(2) . .
O13 C16 O14 124.8(2) . .
O13 C16 C15 123.4(2) . .
O14 C16 C15 111.8(2) . .
O14 C17 C19 109.7(2) . .
O14 C17 C18 104.8(2) . .
C19 C17 C18 114.4(3) . .
O22 I2 O21 102.97(8) . .
O22 I2 C20 94.85(8) . .
O21 I2 C20 90.35(8) . .
O22 I2 O21 90.28(7) . 2
O21 I2 O21 73.96(7) . 2
C20 I2 O21 164.24(7) . 2
O22 I2 O23 158.81(7) . .
O21 I2 O23 92.40(7) . .
C20 I2 O23 70.24(7) . .
O21 I2 O23 108.14(5) 2 .
O22 I2 O12 95.85(6) . 2_655
O21 I2 O12 153.27(6) . 2_655
C20 I2 O12 69.07(7) . 2_655
O21 I2 O12 125.26(5) 2 2_655
O23 I2 O12 65.18(5) . 2_655
I2 O21 I2 106.04(7) . 2
I2 O22 I1 114.69(8) . .
C26 O23 I2 106.31(14) . .
C26 O24 C27 116.25(18) . .
C21 C20 C25 121.7(2) . .
C21 C20 I2 116.87(17) . .
C25 C20 I2 121.39(17) . .
C20 C21 C22 119.1(2) . .
C21 C22 C23 120.3(2) . .
C24 C23 C22 120.1(2) . .
C23 C24 C25 120.2(2) . .
C24 C25 C20 118.6(2) . .
C24 C25 C26 122.8(2) . .
C20 C25 C26 118.5(2) . .
O23 C26 O24 124.0(2) . .
O23 C26 C25 122.1(2) . .
O24 C26 C25 113.9(2) . .
O24 C27 C29 106.1(2) . .
O24 C27 C28 107.9(2) . .
C29 C27 C28 113.9(2) . .

loop_
_geom_bond_atom_site_label_1
_geom_bond_atom_site_label_2
_geom_bond_distance
_geom_bond_site_symmetry_2
I1 O12 1.8033(17) .
I1 O11 1.8170(15) .
I1 C10 2.138(2) .
I1 O11 2.6285(16) 2_655
I1 O22 2.6711(17) .
I1 O13 2.8185(17) .
O11 I1 2.6285(16) 2_655
O12 I2 3.0510(17) 2_655
O13 C16 1.214(3) .
O14 C16 1.329(3) .
O14 C17 1.475(3) .
C10 C11 1.383(3) .
C10 C15 1.391(3) .
C11 C12 1.390(3) .
C12 C13 1.389(3) .
C13 C14 1.382(3) .
C14 C15 1.397(3) .
C15 C16 1.487(3) .
C17 C19 1.496(4) .
C17 C18 1.505(4) .
I2 O22 1.8088(16) .
I2 O21 1.8164(16) .
I2 C20 2.130(2) .
I2 O21 2.5597(17) 2
I2 O23 2.6979(16) .
I2 O12 3.0510(17) 2_655
O21 I2 2.5597(17) 2
O23 C26 1.215(3) .
O24 C26 1.329(3) .
O24 C27 1.473(3) .
C20 C21 1.378(3) .
C20 C25 1.394(3) .
C21 C22 1.386(4) .
C22 C23 1.390(4) .
C23 C24 1.386(3) .
C24 C25 1.394(3) .
C25 C26 1.488(3) .
C27 C29 1.511(4) .
C27 C28 1.512(4) .

loop_
_geom_torsion_atom_site_label_1
_geom_torsion_atom_site_label_2
_geom_torsion_atom_site_label_3
_geom_torsion_atom_site_label_4
_geom_torsion
_geom_torsion_site_symmetry_1
_geom_torsion_site_symmetry_4
O12 I1 O11 I1 82.30(8) . 2_655
C10 I1 O11 I1 177.60(8) . 2_655
O11 I1 O11 I1 0.0 2_655 2_655
O22 I1 O11 I1 -96.53(7) . 2_655
O13 I1 O11 I1 -140.71(12) . 2_655
O11 I1 O12 I2 -65.56(10) . 2_655
C10 I1 O12 I2 -159.74(9) . 2_655
O11 I1 O12 I2 9.10(8) 2_655 2_655
O22 I1 O12 I2 98.8(9) . 2_655
O13 I1 O12 I2 130.79(8) . 2_655
O12 I1 O13 C16 89.96(17) . .
O11 I1 O13 C16 -47.8(3) . .
C10 I1 O13 C16 -2.55(16) . .
O11 I1 O13 C16 178.54(15) 2_655 .
O22 I1 O13 C16 -92.36(17) . .
O12 I1 C10 C11 86.76(18) . .
O11 I1 C10 C11 -15.33(18) . .
O11 I1 C10 C11 -3.2(5) 2_655 .
O22 I1 C10 C11 -97.49(17) . .
O13 I1 C10 C11 -178.35(19) . .
O12 I1 C10 C15 -88.02(19) . .
O11 I1 C10 C15 169.90(18) . .
O11 I1 C10 C15 -178.0(3) 2_655 .
O22 I1 C10 C15 87.73(18) . .
O13 I1 C10 C15 6.88(17) . .
C15 C10 C11 C12 5.2(4) . .
I1 C10 C11 C12 -169.60(18) . .
C10 C11 C12 C13 -2.3(4) . .
C11 C12 C13 C14 -1.9(4) . .
C12 C13 C14 C15 3.3(4) . .
C11 C10 C15 C14 -3.8(3) . .
I1 C10 C15 C14 170.70(17) . .
C11 C10 C15 C16 174.4(2) . .
I1 C10 C15 C16 -11.1(3) . .
C13 C14 C15 C10 -0.5(3) . .
C13 C14 C15 C16 -178.7(2) . .
I1 O13 C16 O14 176.1(2) . .
I1 O13 C16 C15 -1.8(3) . .
C17 O14 C16 O13 -7.4(4) . .
C17 O14 C16 C15 170.7(2) . .
C10 C15 C16 O13 8.1(4) . .
C14 C15 C16 O13 -173.8(2) . .
C10 C15 C16 O14 -170.1(2) . .
C14 C15 C16 O14 8.1(3) . .
C16 O14 C17 C19 88.2(3) . .
C16 O14 C17 C18 -148.6(3) . .
O22 I2 O21 I2 86.50(8) . 2
C20 I2 O21 I2 -178.43(8) . 2
O21 I2 O21 I2 0.0 2 2
O23 I2 O21 I2 -108.20(7) . 2
O12 I2 O21 I2 -139.88(11) 2_655 2
O21 I2 O22 I1 -147.73(8) . .
C20 I2 O22 I1 120.79(9) . .
O21 I2 O22 I1 -74.13(8) 2 .
O23 I2 O22 I1 76.8(2) . .
O12 I2 O22 I1 51.38(8) 2_655 .
O12 I1 O22 I2 -161.9(9) . .
O11 I1 O22 I2 2.72(9) . .
C10 I1 O22 I2 96.40(10) . .
O11 I1 O22 I2 -72.48(9) 2_655 .
O13 I1 O22 I2 165.84(9) . .
O22 I2 O23 C26 38.2(3) . .
O21 I2 O23 C26 -98.67(16) . .
C20 I2 O23 C26 -9.15(16) . .
O21 I2 O23 C26 -172.57(15) 2 .
O12 I2 O23 C26 66.25(15) 2_655 .
O22 I2 C20 C21 21.89(18) . .
O21 I2 C20 C21 -81.16(18) . .
O21 I2 C20 C21 -86.7(3) 2 .
O23 I2 C20 C21 -173.58(19) . .
O12 I2 C20 C21 116.31(18) 2_655 .
O22 I2 C20 C25 -160.96(18) . .
O21 I2 C20 C25 95.99(19) . .
O21 I2 C20 C25 90.4(3) 2 .
O23 I2 C20 C25 3.57(17) . .
O12 I2 C20 C25 -66.54(18) 2_655 .
C25 C20 C21 C22 -1.1(4) . .
I2 C20 C21 C22 176.00(18) . .
C20 C21 C22 C23 0.3(4) . .
C21 C22 C23 C24 0.8(4) . .
C22 C23 C24 C25 -1.2(4) . .
C23 C24 C25 C20 0.4(3) . .
C23 C24 C25 C26 -177.1(2) . .
C21 C20 C25 C24 0.8(3) . .
I2 C20 C25 C24 -176.22(17) . .
C21 C20 C25 C26 178.4(2) . .
I2 C20 C25 C26 1.4(3) . .
I2 O23 C26 O24 -167.69(18) . .
I2 O23 C26 C25 13.3(3) . .
C27 O24 C26 O23 5.1(3) . .
C27 O24 C26 C25 -175.79(19) . .
C24 C25 C26 O23 165.5(2) . .
C20 C25 C26 O23 -12.0(3) . .
C24 C25 C26 O24 -13.6(3) . .
C20 C25 C26 O24 168.9(2) . .
C26 O24 C27 C29 -154.3(2) . .
C26 O24 C27 C28 83.1(2) . .
